data_7134460
loop_
_publ_author_name
'Fr\'eroux, Yoann'
'Kiraev, Salauat'
'Galangau, Olivier'
'Phan, Tuan-Anh'
'Roisnel, Thierry'
'Maury, Olivier'
'Rigaut, St\'ephane'
'Norel, Lucie'

_publ_section_title
;
 Photomodulation of dinuclear europium(iii) complex luminescence using
 thermally reversible photochromism of diarylethene
;
_journal_issue 44
_journal_name_full 'Chemical Communications'
_journal_page_first 8051
_journal_page_last 8054
_journal_paper_doi 10.1039/D5CC01334H
_journal_volume 61
_journal_year 2025
_chemical_compound_source 'synthesis as described'
_chemical_formula_moiety 'C52 H22 F36 N6 O12 S2 Yb2'
_chemical_formula_sum 'C52 H22 F36 N6 O12 S2 Yb2'
_chemical_formula_weight 2016.95
_space_group_crystal_system monoclinic
_space_group_IT_number 14
_space_group_name_Hall '-P 2yn'
_space_group_name_H-M_alt 'P 1 21/n 1'
_atom_sites_solution_hydrogens geom
_atom_sites_solution_primary dual
_audit_update_record
;
2025-02-14 deposited with the CCDC.	2025-04-27 downloaded from the CCDC.
;
_cell_angle_alpha 90
_cell_angle_beta 105.030(2)
_cell_angle_gamma 90
_cell_formula_units_Z 4
_cell_length_a 12.4171(7)
_cell_length_b 32.1311(19)
_cell_length_c 18.2736(11)
_cell_measurement_reflns_used 9288
_cell_measurement_temperature 150(2)
_cell_measurement_theta_max 27.4726
_cell_measurement_theta_min 2.3737
_cell_measurement_wavelength 0.710730
_cell_volume 7041.3(7)
_computing_cell_refinement 'APEX3 (Bruker, 2015)'
_computing_data_collection 'Bruker APEX3 (Bruker, 2015)'
_computing_data_reduction 'SAINT (Bruker, 2014)'
_computing_molecular_graphics
;
   'SXGRAPH (L. Farrugia, 1999), Mercury (CSD, 2020)'
;
_computing_publication_material 'CRYSCALC (T. Roisnel, local program, 2023)'
_computing_structure_refinement 'SHELXL-2019_2 (Sheldrick, 2019)'
_computing_structure_solution 'SHELXT 2018_2 (Sheldrick, 2018)'
_diffrn_ambient_temperature 150(2)
_diffrn_detector CMOS-PHOTON70
_diffrn_detector_area_resol_mean 7.39
_diffrn_measured_fraction_theta_full 0.997
_diffrn_measured_fraction_theta_max 0.994
_diffrn_measurement_device_type 'D8 VENTURE Bruker AXS'
_diffrn_measurement_method 'rotation images'
_diffrn_orient_matrix_UB_11 0.0619660
_diffrn_orient_matrix_UB_12 0.0192252
_diffrn_orient_matrix_UB_13 -0.0031602
_diffrn_orient_matrix_UB_21 -0.0430216
_diffrn_orient_matrix_UB_22 0.0088407
_diffrn_orient_matrix_UB_23 -0.0518064
_diffrn_orient_matrix_UB_31 -0.0355343
_diffrn_orient_matrix_UB_32 0.0228220
_diffrn_orient_matrix_UB_33 0.0227308
_diffrn_radiation_monochromator 'multilayer monochromator'
_diffrn_radiation_probe x-ray
_diffrn_radiation_source 'Incoatec microfocus sealed tube'
_diffrn_radiation_type MoK\a
_diffrn_radiation_wavelength 0.71073
_diffrn_reflns_av_R_equivalents 0.0269
_diffrn_reflns_av_unetI/netI 0.0155
_diffrn_reflns_limit_h_max 16
_diffrn_reflns_limit_h_min -15
_diffrn_reflns_limit_k_max 37
_diffrn_reflns_limit_k_min -41
_diffrn_reflns_limit_l_max 23
_diffrn_reflns_limit_l_min -23
_diffrn_reflns_number 111998
_diffrn_reflns_theta_full 25.242
_diffrn_reflns_theta_max 27.506
_diffrn_reflns_theta_min 1.898
_diffrn_source_current 1.00
_diffrn_source_power 50.0
_diffrn_source_voltage 50.00
_exptl_absorpt_coefficient_mu 2.854
_exptl_absorpt_correction_T_max 0.752
_exptl_absorpt_correction_T_min 0.667
_exptl_absorpt_correction_type multi-scan
_exptl_absorpt_process_details
;
  [Sheldrick, G.M. (2014). SADABS Bruker AXS Inc., Madison, Wisconsin, USA]
;
_exptl_crystal_colour colourless
_exptl_crystal_density_diffrn 1.903
_exptl_crystal_description block
_exptl_crystal_F_000 3872
_exptl_crystal_size_max 0.200
_exptl_crystal_size_mid 0.150
_exptl_crystal_size_min 0.100
_refine_diff_density_max 1.174
_refine_diff_density_min -1.093
_refine_diff_density_rms 0.106
_refine_ls_extinction_method none
_refine_ls_goodness_of_fit_ref 1.081
_refine_ls_hydrogen_treatment constr
_refine_ls_matrix_type full
_refine_ls_number_parameters 980
_refine_ls_number_reflns 16084
_refine_ls_number_restraints 0
_refine_ls_restrained_S_all 1.081
_refine_ls_R_factor_all 0.0371
_refine_ls_R_factor_gt 0.0350
_refine_ls_shift/su_max 0.016
_refine_ls_shift/su_mean 0.000
_refine_ls_structure_factor_coef Fsqd
_refine_ls_weighting_details 'w=1/[\s^2^(Fo^2^)+(0.0310P)^2^+29.7929P] where P=(Fo^2^+2Fc^2^)/3'
_refine_ls_weighting_scheme calc
_refine_ls_wR_factor_gt 0.0849
_refine_ls_wR_factor_ref 0.0864
_reflns_number_gt 15294
_reflns_number_total 16084
_reflns_threshold_expression >2sigma(I)
_cod_data_source_file d5cc01334h3.cif
_cod_data_source_block TAP078
_cod_depositor_comments 'Adding full bibliography for 7134459--7134460.cif.'
_cod_original_sg_symbol_H-M 'P 21/n'
_cod_database_code 7134460

loop_
_space_group_symop_operation_xyz
'x, y, z'
'-x+1/2, y+1/2, -z+1/2'
'-x, -y, -z'
'x-1/2, -y-1/2, z-1/2'

loop_
_atom_site_label
_atom_site_type_symbol
_atom_site_fract_x
_atom_site_fract_y
_atom_site_fract_z
_atom_site_U_iso_or_equiv
_atom_site_adp_type
_atom_site_occupancy
_atom_site_site_symmetry_order
_atom_site_calc_flag
_atom_site_refinement_flags_posn
_atom_site_refinement_flags_adp
_atom_site_refinement_flags_occupancy
_atom_site_disorder_assembly
_atom_site_disorder_group
Yb1 Yb 0.46235(2) 0.27044(2) 0.52977(2) 0.02246(5) Uani 1 1 d . . . . .
O1 O 0.4874(2) 0.24336(9) 0.41494(16) 0.0300(6) Uani 1 1 d . . . . .
C2 C 0.4922(4) 0.26087(14) 0.3553(2) 0.0334(9) Uani 1 1 d . . . . .
C3 C 0.4435(4) 0.29849(13) 0.3259(2) 0.0340(9) Uani 1 1 d . . . . .
H3 H 0.452580 0.308663 0.279014 0.041 Uiso 1 1 calc R U . . .
C4 C 0.3816(3) 0.32093(12) 0.3656(2) 0.0271(7) Uani 1 1 d . . . . .
O5 O 0.3674(2) 0.31299(9) 0.42922(15) 0.0281(6) Uani 1 1 d . . . . .
C6 C 0.5622(5) 0.23815(16) 0.3099(3) 0.0468(12) Uani 1 1 d . . . . .
F7A F 0.5805(10) 0.1994(5) 0.3211(11) 0.0561(8) Uani 0.434(11) 1 d . . P A 1
F8A F 0.6588(11) 0.2580(3) 0.3162(6) 0.0561(8) Uani 0.434(11) 1 d . . P A 1
F9A F 0.5027(10) 0.2415(4) 0.2317(7) 0.0561(8) Uani 0.434(11) 1 d . . P A 1
F7B F 0.5519(8) 0.1965(4) 0.3186(8) 0.0561(8) Uani 0.566(11) 1 d . . P A 2
F8B F 0.6728(8) 0.2467(3) 0.3426(5) 0.0561(8) Uani 0.566(11) 1 d . . P A 2
F9B F 0.5453(8) 0.2477(3) 0.2395(5) 0.0561(8) Uani 0.566(11) 1 d . . P A 2
C10 C 0.3175(3) 0.35909(14) 0.3270(2) 0.0344(9) Uani 1 1 d . . . . .
F11 F 0.3626(2) 0.37639(10) 0.27521(17) 0.0498(7) Uani 1 1 d . . . . .
F12 F 0.2123(2) 0.34906(10) 0.29258(17) 0.0484(7) Uani 1 1 d . . . . .
F13 F 0.3126(2) 0.38887(8) 0.37737(16) 0.0422(6) Uani 1 1 d . . . . .
O21 O 0.6048(2) 0.30596(9) 0.49857(17) 0.0320(6) Uani 1 1 d . . . . .
C22 C 0.7029(4) 0.29477(15) 0.5041(3) 0.0403(10) Uani 1 1 d . . . . .
C23 C 0.7529(4) 0.25650(16) 0.5246(3) 0.0462(12) Uani 1 1 d . . . . .
H23 H 0.828478 0.253042 0.523691 0.055 Uiso 1 1 calc R U . . .
C24 C 0.6979(4) 0.22283(15) 0.5465(3) 0.0391(10) Uani 1 1 d . . . . .
O22 O 0.6002(2) 0.22090(9) 0.55384(16) 0.0315(6) Uani 1 1 d . . . . .
C26 C 0.7754(4) 0.32970(19) 0.4855(4) 0.0604(16) Uani 1 1 d . . . . .
F27A F 0.7922(7) 0.3575(3) 0.5467(8) 0.0712(10) Uani 0.525(13) 1 d . . P B 1
F28A F 0.8771(11) 0.3138(3) 0.4868(10) 0.0712(10) Uani 0.525(13) 1 d . . P B 1
F29A F 0.7338(8) 0.3512(3) 0.4261(8) 0.0712(10) Uani 0.525(13) 1 d . . P B 1
F27B F 0.7653(8) 0.3664(4) 0.5193(9) 0.0712(10) Uani 0.475(13) 1 d . . P B 2
F28B F 0.8805(12) 0.3252(3) 0.4945(11) 0.0712(10) Uani 0.475(13) 1 d . . P B 2
F29B F 0.7307(9) 0.3372(4) 0.4078(9) 0.0712(10) Uani 0.475(13) 1 d . . P B 2
C30 C 0.7625(5) 0.18230(18) 0.5651(4) 0.0533(13) Uani 1 1 d . . . . .
F31A F 0.7871(9) 0.1755(3) 0.6373(6) 0.0898(13) Uani 0.551(8) 1 d . . P C 1
F32A F 0.8530(8) 0.1797(3) 0.5373(7) 0.0898(13) Uani 0.551(8) 1 d . . P C 1
F33A F 0.7009(8) 0.1491(3) 0.5350(7) 0.0898(13) Uani 0.551(8) 1 d . . P C 1
F31B F 0.7396(11) 0.1604(4) 0.6223(8) 0.0898(13) Uani 0.449(8) 1 d . . P C 2
F32B F 0.8722(10) 0.1863(3) 0.5861(8) 0.0898(13) Uani 0.449(8) 1 d . . P C 2
F33B F 0.7279(11) 0.1573(3) 0.5069(8) 0.0898(13) Uani 0.449(8) 1 d . . P C 2
O41 O 0.4360(3) 0.23813(10) 0.63855(16) 0.0339(6) Uani 1 1 d . . . . .
C42 C 0.4882(4) 0.23438(15) 0.7063(3) 0.0419(11) Uani 1 1 d . . . . .
C43 C 0.5871(5) 0.25356(17) 0.7436(3) 0.0521(13) Uani 1 1 d . . . . .
H43 H 0.622839 0.246713 0.794678 0.062 Uiso 1 1 calc R U . . .
C44 C 0.6327(4) 0.28279(15) 0.7051(3) 0.0433(11) Uani 1 1 d . . . . .
O45 O 0.5994(3) 0.29333(10) 0.63759(18) 0.0403(7) Uani 1 1 d . . . . .
C46 C 0.4321(6) 0.2055(2) 0.7516(3) 0.0659(17) Uani 1 1 d . . . . .
F47A F 0.3300(12) 0.2162(4) 0.7443(6) 0.0720(10) Uani 0.468(12) 1 d . . P D 1
F48A F 0.4952(11) 0.2071(3) 0.8247(5) 0.0720(10) Uani 0.468(12) 1 d . . P D 1
F49A F 0.4503(10) 0.1670(4) 0.7527(6) 0.0720(10) Uani 0.468(12) 1 d . . P D 1
F47B F 0.3160(10) 0.2048(3) 0.7231(5) 0.0720(10) Uani 0.532(12) 1 d . . P D 2
F48B F 0.4471(9) 0.2142(3) 0.8268(5) 0.0720(10) Uani 0.532(12) 1 d . . P D 2
F49B F 0.4527(9) 0.1655(3) 0.7281(5) 0.0720(10) Uani 0.532(12) 1 d . . P D 2
C50 C 0.7353(5) 0.3076(2) 0.7483(4) 0.0662(18) Uani 1 1 d . . . . .
F51A F 0.7260(11) 0.3466(5) 0.7566(9) 0.0767(10) Uani 0.418(13) 1 d . . P E 1
F52A F 0.8003(10) 0.2962(4) 0.8102(8) 0.0767(10) Uani 0.418(13) 1 d . . P E 1
F53A F 0.8092(9) 0.3137(4) 0.6998(8) 0.0767(10) Uani 0.418(13) 1 d . . P E 1
F51B F 0.7016(8) 0.3484(4) 0.7474(7) 0.0767(10) Uani 0.582(13) 1 d . . P E 2
F52B F 0.7621(8) 0.2936(3) 0.8231(5) 0.0767(10) Uani 0.582(13) 1 d . . P E 2
F53B F 0.8215(7) 0.2987(3) 0.7235(6) 0.0767(10) Uani 0.582(13) 1 d . . P E 2
N61 N 0.3360(3) 0.20724(10) 0.49629(18) 0.0270(6) Uani 1 1 d . . . . .
C62 C 0.3685(4) 0.17101(13) 0.4730(2) 0.0342(9) Uani 1 1 d . . . . .
H62 H 0.438058 0.169883 0.460521 0.041 Uiso 1 1 calc R U . . .
C63 C 0.3051(4) 0.13497(13) 0.4662(3) 0.0396(10) Uani 1 1 d . . . . .
H63 H 0.330739 0.109854 0.449102 0.047 Uiso 1 1 calc R U . . .
C64 C 0.2040(4) 0.13618(14) 0.4848(3) 0.0382(10) Uani 1 1 d . . . . .
H64 H 0.159289 0.111884 0.481131 0.046 Uiso 1 1 calc R U . . .
C65 C 0.1695(4) 0.17337(13) 0.5087(2) 0.0334(9) Uani 1 1 d . . . . .
H65 H 0.100020 0.175172 0.521262 0.040 Uiso 1 1 calc R U . . .
C66 C 0.2370(3) 0.20798(12) 0.5141(2) 0.0261(7) Uani 1 1 d . . . . .
C67 C 0.2097(3) 0.24892(12) 0.5404(2) 0.0244(7) Uani 1 1 d . . . . .
N68 N 0.2727(3) 0.28100(10) 0.53862(17) 0.0234(6) Uani 1 1 d . . . . .
C69 C 0.2384(3) 0.31616(11) 0.5693(2) 0.0224(7) Uani 1 1 d . . . . .
C70 C 0.1484(3) 0.31044(12) 0.5985(2) 0.0258(7) Uani 1 1 d . . . . .
C71 C 0.0929(4) 0.33874(13) 0.6427(2) 0.0339(9) Uani 1 1 d . . . . .
H71A H 0.147006 0.359253 0.670053 0.051 Uiso 1 1 calc R U . . .
H71B H 0.064826 0.322356 0.679068 0.051 Uiso 1 1 calc R U . . .
H71C H 0.030701 0.353157 0.607978 0.051 Uiso 1 1 calc R U . . .
C72 C 0.3107(3) 0.35283(11) 0.5716(2) 0.0227(7) Uani 1 1 d . . . . .
N73 N 0.4180(3) 0.34314(10) 0.57460(18) 0.0252(6) Uani 1 1 d . . . . .
C74 C 0.4924(3) 0.37390(13) 0.5853(2) 0.0303(8) Uani 1 1 d . . . . .
H74 H 0.567677 0.367866 0.586215 0.036 Uiso 1 1 calc R U . . .
S1 S 0.10381(8) 0.25925(3) 0.58235(6) 0.0300(2) Uani 1 1 d . . . . .
Yb2 Yb 0.24886(2) 0.47458(2) 0.71363(2) 0.02369(5) Uani 1 1 d . . . . .
O101 O 0.2695(3) 0.54044(9) 0.76227(17) 0.0342(6) Uani 1 1 d . . . . .
C102 C 0.3283(4) 0.57012(14) 0.7515(3) 0.0367(9) Uani 1 1 d . . . . .
C103 C 0.3751(4) 0.57572(14) 0.6910(3) 0.0392(10) Uani 1 1 d . . . . .
H103 H 0.422947 0.598751 0.690755 0.047 Uiso 1 1 calc R U . . .
C104 C 0.3523(3) 0.54783(13) 0.6306(2) 0.0317(8) Uani 1 1 d . . . . .
O105 O 0.2898(2) 0.51653(8) 0.62155(15) 0.0276(5) Uani 1 1 d . . . . .
C106 C 0.3493(5) 0.60355(17) 0.8140(3) 0.0557(14) Uani 1 1 d . . . . .
F107 F 0.2637(15) 0.6105(5) 0.8429(8) 0.0765(11) Uani 0.385(13) 1 d . . P F 1
F108 F 0.4341(14) 0.5931(4) 0.8701(8) 0.0765(11) Uani 0.385(13) 1 d . . P F 1
F109 F 0.4256(14) 0.6313(4) 0.8106(8) 0.0765(11) Uani 0.385(13) 1 d . . P F 1
F207 F 0.2488(9) 0.6181(3) 0.8180(5) 0.0765(11) Uani 0.615(13) 1 d . . P F 2
F208 F 0.3934(9) 0.5869(3) 0.8821(5) 0.0765(11) Uani 0.615(13) 1 d . . P F 2
F209 F 0.3804(9) 0.6407(3) 0.7910(5) 0.0765(11) Uani 0.615(13) 1 d . . P F 2
C110 C 0.4118(4) 0.55476(16) 0.5683(3) 0.0424(11) Uani 1 1 d . . . . .
F111 F 0.4491(9) 0.5953(3) 0.5723(6) 0.0531(8) Uani 0.568(11) 1 d . . P G 1
F112 F 0.5088(7) 0.5321(3) 0.5858(4) 0.0531(8) Uani 0.568(11) 1 d . . P G 1
F113 F 0.3554(6) 0.5434(3) 0.5003(4) 0.0531(8) Uani 0.568(11) 1 d . . P G 1
F211 F 0.4647(12) 0.5883(4) 0.5644(8) 0.0531(8) Uani 0.432(11) 1 d . . P G 2
F212 F 0.4779(9) 0.5230(3) 0.5650(6) 0.0531(8) Uani 0.432(11) 1 d . . P G 2
F213 F 0.3300(9) 0.5594(4) 0.5007(6) 0.0531(8) Uani 0.432(11) 1 d . . P G 2
O121 O 0.4392(2) 0.47943(9) 0.74196(17) 0.0322(6) Uani 1 1 d . . . . .
C122 C 0.5155(4) 0.45607(16) 0.7769(3) 0.0413(10) Uani 1 1 d . . . . .
C123 C 0.5074(4) 0.41453(16) 0.7970(3) 0.0446(11) Uani 1 1 d . . . . .
H123 H 0.571364 0.400462 0.826395 0.054 Uiso 1 1 calc R U . . .
C124 C 0.4058(4) 0.39354(15) 0.7740(3) 0.0412(10) Uani 1 1 d . . . . .
O125 O 0.3132(2) 0.40733(9) 0.73615(16) 0.0309(6) Uani 1 1 d . . . . .
C126 C 0.6310(4) 0.4762(2) 0.7961(4) 0.0550(14) Uani 1 1 d . . . . .
F127 F 0.6290(3) 0.51492(14) 0.8172(3) 0.1025(17) Uani 1 1 d . . . . .
F128 F 0.6700(3) 0.47658(19) 0.7359(3) 0.1070(18) Uani 1 1 d . . . . .
F129 F 0.7043(3) 0.45714(15) 0.8514(3) 0.0893(13) Uani 1 1 d . . . . .
C130 C 0.4016(5) 0.34777(16) 0.7984(3) 0.0489(12) Uani 1 1 d . . . . .
F131 F 0.4863(8) 0.3334(2) 0.8485(5) 0.0608(9) Uani 0.582(9) 1 d . . P H 1
F132 F 0.3831(9) 0.3239(3) 0.7353(6) 0.0608(9) Uani 0.582(9) 1 d . . P H 1
F133 F 0.3110(7) 0.34126(19) 0.8262(4) 0.0608(9) Uani 0.582(9) 1 d . . P H 1
F231 F 0.5113(11) 0.3340(3) 0.8273(7) 0.0608(9) Uani 0.418(9) 1 d . . P H 2
F232 F 0.3557(12) 0.3218(4) 0.7457(9) 0.0608(9) Uani 0.418(9) 1 d . . P H 2
F233 F 0.3571(10) 0.3452(3) 0.8551(6) 0.0608(9) Uani 0.418(9) 1 d . . P H 2
O141 O 0.3051(3) 0.46906(10) 0.84337(17) 0.0380(7) Uani 1 1 d . . . . .
C142 C 0.2724(5) 0.44935(17) 0.8923(3) 0.0486(12) Uani 1 1 d . . . . .
C143 C 0.1736(5) 0.42686(18) 0.8825(3) 0.0508(13) Uani 1 1 d . . . . .
H143 H 0.157782 0.412765 0.924212 0.061 Uiso 1 1 calc R U . . .
C144 C 0.0985(4) 0.42517(15) 0.8114(3) 0.0401(10) Uani 1 1 d . . . . .
O145 O 0.1110(2) 0.43978(9) 0.75081(16) 0.0323(6) Uani 1 1 d . . . . .
C146 C 0.3519(8) 0.4511(3) 0.9720(3) 0.080(2) Uani 1 1 d . . . . .
F147 F 0.3282(8) 0.4293(5) 1.0251(6) 0.0919(15) Uani 0.667(8) 1 d . . P I 1
F148 F 0.3537(7) 0.4939(3) 0.9938(4) 0.0919(15) Uani 0.667(8) 1 d . . P I 1
F149 F 0.4567(7) 0.4434(3) 0.9722(3) 0.0919(15) Uani 0.667(8) 1 d . . P I 1
F247 F 0.2937(15) 0.4353(10) 1.0201(12) 0.0919(15) Uani 0.333(8) 1 d . . P I 2
F248 F 0.4039(15) 0.4816(7) 0.9986(9) 0.0919(15) Uani 0.333(8) 1 d . . P I 2
F249 F 0.4293(13) 0.4161(6) 0.9696(7) 0.0919(15) Uani 0.333(8) 1 d . . P I 2
C150 C -0.0154(5) 0.40620(17) 0.8046(3) 0.0511(13) Uani 1 1 d . . . . .
F151 F -0.0957(6) 0.4360(2) 0.7874(7) 0.0675(12) Uani 0.704(18) 1 d . . P J 1
F152 F -0.0307(8) 0.3841(3) 0.8601(5) 0.079(2) Uani 0.704(18) 1 d . . P J 1
F153 F -0.0411(8) 0.3801(3) 0.7449(9) 0.0675(12) Uani 0.704(18) 1 d . . P J 1
F251 F -0.0764(16) 0.4359(6) 0.8222(15) 0.0675(12) Uani 0.296(18) 1 d . . P J 2
F252 F 0.0067(16) 0.3820(7) 0.8746(14) 0.0675(12) Uani 0.296(18) 1 d . . P J 2
F253 F -0.0621(18) 0.3877(7) 0.741(2) 0.0675(12) Uani 0.296(18) 1 d . . P J 2
N161 N 0.0573(3) 0.50652(10) 0.66436(19) 0.0288(7) Uani 1 1 d . . . . .
C162 C 0.0160(4) 0.53636(15) 0.7005(3) 0.0399(10) Uani 1 1 d . . . . .
H162 H 0.065127 0.550218 0.741811 0.048 Uiso 1 1 calc R U . . .
C163 C -0.0951(4) 0.54789(16) 0.6802(3) 0.0475(12) Uani 1 1 d . . . . .
H163 H -0.121576 0.568729 0.708031 0.057 Uiso 1 1 calc R U . . .
C164 C -0.1668(4) 0.52891(16) 0.6193(4) 0.0490(13) Uani 1 1 d . . . . .
H164 H -0.243351 0.536521 0.604175 0.059 Uiso 1 1 calc R U . . .
C165 C -0.1254(4) 0.49854(14) 0.5806(3) 0.0407(10) Uani 1 1 d . . . . .
H165 H -0.172457 0.485397 0.537410 0.049 Uiso 1 1 calc R U . . .
C166 C -0.0141(3) 0.48757(12) 0.6057(2) 0.0275(8) Uani 1 1 d . . . . .
C167 C 0.0347(3) 0.45407(11) 0.5699(2) 0.0250(7) Uani 1 1 d . . . . .
N168 N 0.1382(2) 0.44192(9) 0.59591(17) 0.0223(6) Uani 1 1 d . . . . .
C169 C 0.1635(3) 0.40971(11) 0.5526(2) 0.0233(7) Uani 1 1 d . . . . .
C170 C 0.0778(3) 0.39746(12) 0.4929(2) 0.0271(7) Uani 1 1 d . . . . .
C171 C 0.0747(4) 0.36515(14) 0.4335(2) 0.0334(9) Uani 1 1 d . . . . .
H17A H 0.150678 0.359756 0.429464 0.050 Uiso 1 1 calc R U . . .
H17B H 0.028844 0.375136 0.384642 0.050 Uiso 1 1 calc R U . . .
H17C H 0.042695 0.339389 0.447385 0.050 Uiso 1 1 calc R U . . .
C172 C 0.2795(3) 0.39454(12) 0.5713(2) 0.0239(7) Uani 1 1 d . . . . .
N173 N 0.3559(3) 0.42541(10) 0.5862(2) 0.0310(7) Uani 1 1 d . . . . .
C174 C 0.4616(3) 0.41467(13) 0.5950(3) 0.0342(9) Uani 1 1 d . . . . .
H174 H 0.517821 0.435423 0.608430 0.041 Uiso 1 1 calc R U . . .
S2 S -0.03823(8) 0.42701(3) 0.49169(6) 0.02955(19) Uani 1 1 d . . . . .

loop_
_atom_site_aniso_label
_atom_site_aniso_U_11
_atom_site_aniso_U_22
_atom_site_aniso_U_33
_atom_site_aniso_U_23
_atom_site_aniso_U_13
_atom_site_aniso_U_12
Yb1 0.01912(8) 0.02518(8) 0.02375(8) -0.00241(6) 0.00675(6) -0.00103(5)
O1 0.0311(14) 0.0313(14) 0.0310(14) -0.0036(11) 0.0144(12) -0.0003(11)
C2 0.033(2) 0.039(2) 0.031(2) -0.0048(17) 0.0147(17) -0.0024(17)
C3 0.041(2) 0.035(2) 0.030(2) 0.0011(16) 0.0178(18) 0.0013(17)
C4 0.0234(17) 0.0322(19) 0.0268(18) -0.0002(15) 0.0084(14) -0.0035(15)
O5 0.0253(13) 0.0356(15) 0.0259(13) -0.0002(11) 0.0109(11) 0.0016(11)
C6 0.057(3) 0.047(3) 0.047(3) -0.003(2) 0.032(2) 0.004(2)
F7A 0.065(3) 0.059(2) 0.0593(17) 0.0011(12) 0.043(3) 0.012(2)
F8A 0.065(3) 0.059(2) 0.0593(17) 0.0011(12) 0.043(3) 0.012(2)
F9A 0.065(3) 0.059(2) 0.0593(17) 0.0011(12) 0.043(3) 0.012(2)
F7B 0.065(3) 0.059(2) 0.0593(17) 0.0011(12) 0.043(3) 0.012(2)
F8B 0.065(3) 0.059(2) 0.0593(17) 0.0011(12) 0.043(3) 0.012(2)
F9B 0.065(3) 0.059(2) 0.0593(17) 0.0011(12) 0.043(3) 0.012(2)
C10 0.029(2) 0.041(2) 0.035(2) 0.0034(18) 0.0118(17) 0.0011(17)
F11 0.0515(17) 0.0541(17) 0.0497(16) 0.0203(14) 0.0240(14) 0.0066(14)
F12 0.0291(13) 0.0597(18) 0.0499(16) 0.0059(14) -0.0016(12) 0.0013(12)
F13 0.0442(15) 0.0347(13) 0.0489(15) 0.0002(11) 0.0144(12) 0.0077(11)
O21 0.0199(13) 0.0302(14) 0.0459(17) 0.0004(12) 0.0086(12) -0.0024(11)
C22 0.0243(19) 0.039(2) 0.059(3) 0.000(2) 0.0120(19) -0.0027(17)
C23 0.025(2) 0.044(3) 0.071(3) 0.006(2) 0.014(2) 0.0049(18)
C24 0.031(2) 0.039(2) 0.046(3) -0.0009(19) 0.0076(19) 0.0082(18)
O22 0.0281(14) 0.0312(14) 0.0339(15) 0.0016(12) 0.0058(11) 0.0046(11)
C26 0.029(2) 0.053(3) 0.104(5) 0.014(3) 0.025(3) 0.002(2)
F27A 0.0468(14) 0.040(3) 0.132(4) 0.018(3) 0.031(2) -0.008(2)
F28A 0.0468(14) 0.040(3) 0.132(4) 0.018(3) 0.031(2) -0.008(2)
F29A 0.0468(14) 0.040(3) 0.132(4) 0.018(3) 0.031(2) -0.008(2)
F27B 0.0468(14) 0.040(3) 0.132(4) 0.018(3) 0.031(2) -0.008(2)
F28B 0.0468(14) 0.040(3) 0.132(4) 0.018(3) 0.031(2) -0.008(2)
F29B 0.0468(14) 0.040(3) 0.132(4) 0.018(3) 0.031(2) -0.008(2)
C30 0.043(3) 0.045(3) 0.070(4) 0.007(3) 0.011(3) 0.016(2)
F31A 0.090(3) 0.060(2) 0.119(4) 0.022(2) 0.026(3) 0.033(2)
F32A 0.090(3) 0.060(2) 0.119(4) 0.022(2) 0.026(3) 0.033(2)
F33A 0.090(3) 0.060(2) 0.119(4) 0.022(2) 0.026(3) 0.033(2)
F31B 0.090(3) 0.060(2) 0.119(4) 0.022(2) 0.026(3) 0.033(2)
F32B 0.090(3) 0.060(2) 0.119(4) 0.022(2) 0.026(3) 0.033(2)
F33B 0.090(3) 0.060(2) 0.119(4) 0.022(2) 0.026(3) 0.033(2)
O41 0.0379(16) 0.0399(16) 0.0227(13) 0.0012(12) 0.0054(12) 0.0016(13)
C42 0.052(3) 0.043(2) 0.030(2) 0.0054(18) 0.010(2) 0.017(2)
C43 0.062(3) 0.053(3) 0.030(2) 0.003(2) -0.007(2) 0.016(3)
C44 0.039(2) 0.041(2) 0.040(2) -0.010(2) -0.0076(19) 0.015(2)
O45 0.0334(16) 0.0408(17) 0.0405(17) -0.0053(14) -0.0018(13) -0.0002(13)
C46 0.081(4) 0.073(4) 0.044(3) 0.028(3) 0.015(3) 0.023(3)
F47A 0.085(2) 0.090(2) 0.050(2) 0.0261(19) 0.034(2) 0.0097(19)
F48A 0.085(2) 0.090(2) 0.050(2) 0.0261(19) 0.034(2) 0.0097(19)
F49A 0.085(2) 0.090(2) 0.050(2) 0.0261(19) 0.034(2) 0.0097(19)
F47B 0.085(2) 0.090(2) 0.050(2) 0.0261(19) 0.034(2) 0.0097(19)
F48B 0.085(2) 0.090(2) 0.050(2) 0.0261(19) 0.034(2) 0.0097(19)
F49B 0.085(2) 0.090(2) 0.050(2) 0.0261(19) 0.034(2) 0.0097(19)
C50 0.048(3) 0.068(4) 0.063(4) -0.025(3) -0.019(3) 0.016(3)
F51A 0.045(2) 0.0740(18) 0.084(2) -0.0153(16) -0.0314(18) 0.003(2)
F52A 0.045(2) 0.0740(18) 0.084(2) -0.0153(16) -0.0314(18) 0.003(2)
F53A 0.045(2) 0.0740(18) 0.084(2) -0.0153(16) -0.0314(18) 0.003(2)
F51B 0.045(2) 0.0740(18) 0.084(2) -0.0153(16) -0.0314(18) 0.003(2)
F52B 0.045(2) 0.0740(18) 0.084(2) -0.0153(16) -0.0314(18) 0.003(2)
F53B 0.045(2) 0.0740(18) 0.084(2) -0.0153(16) -0.0314(18) 0.003(2)
N61 0.0290(16) 0.0273(16) 0.0276(16) -0.0056(13) 0.0122(13) -0.0027(13)
C62 0.039(2) 0.032(2) 0.037(2) -0.0071(17) 0.0182(18) -0.0015(17)
C63 0.054(3) 0.026(2) 0.045(2) -0.0095(18) 0.023(2) -0.0034(19)
C64 0.047(3) 0.030(2) 0.040(2) -0.0051(17) 0.015(2) -0.0107(18)
C65 0.036(2) 0.032(2) 0.034(2) -0.0033(17) 0.0146(17) -0.0081(17)
C66 0.0295(18) 0.0279(18) 0.0226(17) -0.0018(14) 0.0099(14) -0.0023(15)
C67 0.0250(17) 0.0259(18) 0.0246(17) -0.0005(14) 0.0108(14) -0.0022(14)
N68 0.0218(14) 0.0277(15) 0.0219(14) -0.0035(12) 0.0083(12) -0.0025(12)
C69 0.0235(17) 0.0236(17) 0.0223(16) -0.0001(13) 0.0096(13) -0.0014(13)
C70 0.0273(18) 0.0273(18) 0.0267(18) 0.0001(14) 0.0137(15) -0.0010(14)
C71 0.043(2) 0.029(2) 0.039(2) 0.0006(17) 0.0293(19) 0.0001(17)
C72 0.0214(16) 0.0270(18) 0.0213(16) -0.0032(13) 0.0083(13) -0.0040(13)
N73 0.0221(15) 0.0283(16) 0.0258(15) -0.0040(12) 0.0072(12) -0.0022(12)
C74 0.0220(17) 0.032(2) 0.038(2) -0.0041(16) 0.0097(15) -0.0046(15)
S1 0.0294(5) 0.0281(5) 0.0390(5) -0.0009(4) 0.0204(4) -0.0050(4)
Yb2 0.02213(8) 0.02437(8) 0.02514(8) 0.00215(6) 0.00714(6) -0.00077(6)
O101 0.0372(16) 0.0299(15) 0.0377(16) -0.0024(12) 0.0139(13) 0.0001(12)
C102 0.038(2) 0.031(2) 0.038(2) -0.0030(17) 0.0034(18) -0.0010(17)
C103 0.038(2) 0.033(2) 0.044(2) 0.0006(18) 0.0061(19) -0.0123(18)
C104 0.0256(19) 0.035(2) 0.035(2) 0.0064(17) 0.0071(16) -0.0038(16)
O105 0.0281(13) 0.0278(13) 0.0272(13) 0.0024(11) 0.0076(11) -0.0034(11)
C106 0.066(4) 0.040(3) 0.057(3) -0.010(2) 0.011(3) -0.006(3)
F107 0.100(3) 0.064(2) 0.060(2) -0.0235(19) 0.012(2) -0.0039(18)
F108 0.100(3) 0.064(2) 0.060(2) -0.0235(19) 0.012(2) -0.0039(18)
F109 0.100(3) 0.064(2) 0.060(2) -0.0235(19) 0.012(2) -0.0039(18)
F207 0.100(3) 0.064(2) 0.060(2) -0.0235(19) 0.012(2) -0.0039(18)
F208 0.100(3) 0.064(2) 0.060(2) -0.0235(19) 0.012(2) -0.0039(18)
F209 0.100(3) 0.064(2) 0.060(2) -0.0235(19) 0.012(2) -0.0039(18)
C110 0.036(2) 0.053(3) 0.041(2) 0.001(2) 0.0138(19) -0.015(2)
F111 0.051(2) 0.064(3) 0.0518(15) -0.0081(19) 0.0270(12) -0.0202(14)
F112 0.051(2) 0.064(3) 0.0518(15) -0.0081(19) 0.0270(12) -0.0202(14)
F113 0.051(2) 0.064(3) 0.0518(15) -0.0081(19) 0.0270(12) -0.0202(14)
F211 0.051(2) 0.064(3) 0.0518(15) -0.0081(19) 0.0270(12) -0.0202(14)
F212 0.051(2) 0.064(3) 0.0518(15) -0.0081(19) 0.0270(12) -0.0202(14)
F213 0.051(2) 0.064(3) 0.0518(15) -0.0081(19) 0.0270(12) -0.0202(14)
O121 0.0223(13) 0.0385(16) 0.0357(15) 0.0012(12) 0.0074(11) -0.0001(11)
C122 0.027(2) 0.055(3) 0.041(2) -0.001(2) 0.0066(18) 0.0028(19)
C123 0.037(2) 0.049(3) 0.042(2) 0.002(2) -0.0002(19) 0.011(2)
C124 0.048(3) 0.041(2) 0.032(2) -0.0020(18) 0.0071(19) 0.009(2)
O125 0.0302(14) 0.0303(14) 0.0299(14) 0.0033(11) 0.0035(11) 0.0046(11)
C126 0.030(2) 0.067(4) 0.063(3) -0.006(3) 0.003(2) -0.002(2)
F127 0.050(2) 0.074(3) 0.163(5) -0.026(3) -0.009(3) -0.015(2)
F128 0.050(2) 0.190(6) 0.086(3) -0.005(3) 0.027(2) -0.038(3)
F129 0.0332(17) 0.118(3) 0.098(3) 0.014(3) -0.0179(18) -0.0012(19)
C130 0.064(3) 0.039(3) 0.039(2) 0.004(2) 0.006(2) 0.016(2)
F131 0.074(3) 0.0486(12) 0.053(3) 0.0099(13) 0.0042(14) 0.0054(16)
F132 0.074(3) 0.0486(12) 0.053(3) 0.0099(13) 0.0042(14) 0.0054(16)
F133 0.074(3) 0.0486(12) 0.053(3) 0.0099(13) 0.0042(14) 0.0054(16)
F231 0.074(3) 0.0486(12) 0.053(3) 0.0099(13) 0.0042(14) 0.0054(16)
F232 0.074(3) 0.0486(12) 0.053(3) 0.0099(13) 0.0042(14) 0.0054(16)
F233 0.074(3) 0.0486(12) 0.053(3) 0.0099(13) 0.0042(14) 0.0054(16)
O141 0.0441(18) 0.0431(17) 0.0285(15) 0.0014(13) 0.0126(13) -0.0079(14)
C142 0.061(3) 0.053(3) 0.034(2) -0.003(2) 0.017(2) -0.004(2)
C143 0.065(3) 0.058(3) 0.037(2) 0.004(2) 0.026(2) -0.012(3)
C144 0.044(2) 0.039(2) 0.044(2) 0.0035(19) 0.023(2) -0.0029(19)
O145 0.0273(14) 0.0367(15) 0.0349(15) 0.0094(12) 0.0118(12) 0.0001(12)
C146 0.103(6) 0.103(6) 0.031(3) 0.003(3) 0.014(3) -0.028(5)
F147 0.088(4) 0.127(4) 0.0483(15) 0.0095(19) -0.003(2) -0.029(3)
F148 0.088(4) 0.127(4) 0.0483(15) 0.0095(19) -0.003(2) -0.029(3)
F149 0.088(4) 0.127(4) 0.0483(15) 0.0095(19) -0.003(2) -0.029(3)
F247 0.088(4) 0.127(4) 0.0483(15) 0.0095(19) -0.003(2) -0.029(3)
F248 0.088(4) 0.127(4) 0.0483(15) 0.0095(19) -0.003(2) -0.029(3)
F249 0.088(4) 0.127(4) 0.0483(15) 0.0095(19) -0.003(2) -0.029(3)
C150 0.056(3) 0.045(3) 0.068(3) -0.002(2) 0.044(3) -0.002(2)
F151 0.046(3) 0.070(2) 0.095(3) -0.016(3) 0.034(3) -0.0089(17)
F152 0.064(5) 0.112(5) 0.070(4) 0.022(4) 0.034(4) -0.041(4)
F153 0.046(3) 0.070(2) 0.095(3) -0.016(3) 0.034(3) -0.0089(17)
F251 0.046(3) 0.070(2) 0.095(3) -0.016(3) 0.034(3) -0.0089(17)
F252 0.046(3) 0.070(2) 0.095(3) -0.016(3) 0.034(3) -0.0089(17)
F253 0.046(3) 0.070(2) 0.095(3) -0.016(3) 0.034(3) -0.0089(17)
N161 0.0330(17) 0.0252(16) 0.0293(16) 0.0039(13) 0.0101(14) 0.0052(13)
C162 0.048(3) 0.037(2) 0.035(2) 0.0005(18) 0.0127(19) 0.014(2)
C163 0.049(3) 0.044(3) 0.055(3) 0.003(2) 0.023(2) 0.019(2)
C164 0.029(2) 0.042(3) 0.080(4) 0.008(2) 0.022(2) 0.0110(19)
C165 0.025(2) 0.035(2) 0.062(3) 0.002(2) 0.0097(19) 0.0015(17)
C166 0.0241(18) 0.0256(18) 0.035(2) 0.0068(15) 0.0120(15) 0.0002(14)
C167 0.0239(17) 0.0242(17) 0.0275(18) 0.0047(14) 0.0080(14) -0.0022(14)
N168 0.0218(14) 0.0217(14) 0.0249(14) 0.0015(11) 0.0086(12) -0.0021(11)
C169 0.0246(17) 0.0227(17) 0.0245(17) 0.0006(13) 0.0098(14) -0.0020(13)
C170 0.0290(19) 0.0295(19) 0.0241(17) 0.0006(14) 0.0091(15) -0.0047(15)
C171 0.036(2) 0.036(2) 0.0283(19) -0.0060(16) 0.0101(17) -0.0081(17)
C172 0.0253(17) 0.0261(18) 0.0214(16) -0.0031(13) 0.0079(14) -0.0025(14)
N173 0.0273(16) 0.0267(16) 0.0393(19) -0.0067(14) 0.0093(14) -0.0040(13)
C174 0.0260(19) 0.031(2) 0.045(2) -0.0065(17) 0.0069(17) -0.0065(16)
S2 0.0233(4) 0.0316(5) 0.0318(5) 0.0012(4) 0.0037(4) -0.0037(4)

loop_
_atom_type_symbol
_atom_type_description
_atom_type_scat_dispersion_real
_atom_type_scat_dispersion_imag
_atom_type_scat_source
C C 0.0033 0.0016 'International Tables Vol C Tables 4.2.6.8 and 6.1.1.4'
H H 0.0000 0.0000 'International Tables Vol C Tables 4.2.6.8 and 6.1.1.4'
Yb Yb -0.3850 5.5486 'International Tables Vol C Tables 4.2.6.8 and 6.1.1.4'
F F 0.0171 0.0103 'International Tables Vol C Tables 4.2.6.8 and 6.1.1.4'
N N 0.0061 0.0033 'International Tables Vol C Tables 4.2.6.8 and 6.1.1.4'
O O 0.0106 0.0060 'International Tables Vol C Tables 4.2.6.8 and 6.1.1.4'
S S 0.1246 0.1234 'International Tables Vol C Tables 4.2.6.8 and 6.1.1.4'

loop_
_geom_angle_atom_site_label_1
_geom_angle_atom_site_label_2
_geom_angle_atom_site_label_3
_geom_angle
_geom_angle_site_symmetry_1
_geom_angle_site_symmetry_3
_geom_angle_publ_flag
O22 Yb1 O21 78.94(10) . . ?
O22 Yb1 O41 77.94(10) . . ?
O21 Yb1 O41 135.85(11) . . ?
O22 Yb1 O5 138.77(10) . . ?
O21 Yb1 O5 77.23(10) . . ?
O41 Yb1 O5 140.45(10) . . ?
O22 Yb1 O45 73.49(11) . . ?
O21 Yb1 O45 67.54(11) . . ?
O41 Yb1 O45 70.04(11) . . ?
O5 Yb1 O45 125.34(11) . . ?
O22 Yb1 O1 69.61(10) . . ?
O21 Yb1 O1 71.08(10) . . ?
O41 Yb1 O1 132.06(10) . . ?
O5 Yb1 O1 71.02(10) . . ?
O45 Yb1 O1 128.49(11) . . ?
O22 Yb1 N68 140.62(11) . . ?
O21 Yb1 N68 140.37(10) . . ?
O41 Yb1 N68 69.72(11) . . ?
O5 Yb1 N68 70.84(10) . . ?
O45 Yb1 N68 113.75(11) . . ?
O1 Yb1 N68 117.64(10) . . ?
O22 Yb1 N61 82.82(11) . . ?
O21 Yb1 N61 143.50(10) . . ?
O41 Yb1 N61 68.68(10) . . ?
O5 Yb1 N61 97.10(10) . . ?
O45 Yb1 N61 135.69(11) . . ?
O1 Yb1 N61 72.99(10) . . ?
N68 Yb1 N61 65.08(10) . . ?
O22 Yb1 N73 140.95(10) . . ?
O21 Yb1 N73 82.55(10) . . ?
O41 Yb1 N73 92.50(10) . . ?
O5 Yb1 N73 67.44(10) . . ?
O45 Yb1 N73 67.69(10) . . ?
O1 Yb1 N73 134.61(10) . . ?
N68 Yb1 N73 64.01(10) . . ?
N61 Yb1 N73 129.08(10) . . ?
C2 O1 Yb1 131.3(3) . . ?
O1 C2 C3 128.0(4) . . ?
O1 C2 C6 115.0(4) . . ?
C3 C2 C6 117.0(4) . . ?
C4 C3 C2 119.5(4) . . ?
C4 C3 H3 120.3 . . ?
C2 C3 H3 120.3 . . ?
O5 C4 C3 127.8(4) . . ?
O5 C4 C10 114.3(3) . . ?
C3 C4 C10 117.8(4) . . ?
C4 O5 Yb1 133.3(3) . . ?
F7A C6 F8A 109.5(7) . . ?
F9B C6 F7B 110.8(8) . . ?
F9B C6 F8B 105.9(5) . . ?
F7B C6 F8B 105.0(7) . . ?
F7A C6 F9A 105.1(11) . . ?
F8A C6 F9A 105.6(6) . . ?
F7A C6 C2 118.8(7) . . ?
F9B C6 C2 117.4(5) . . ?
F8A C6 C2 110.4(5) . . ?
F7B C6 C2 108.8(5) . . ?
F8B C6 C2 108.2(5) . . ?
F9A C6 C2 106.5(5) . . ?
F12 C10 F11 107.8(4) . . ?
F12 C10 F13 106.4(3) . . ?
F11 C10 F13 106.9(4) . . ?
F12 C10 C4 110.6(4) . . ?
F11 C10 C4 113.3(3) . . ?
F13 C10 C4 111.4(3) . . ?
C22 O21 Yb1 129.4(3) . . ?
O21 C22 C23 129.6(4) . . ?
O21 C22 C26 112.8(4) . . ?
C23 C22 C26 117.6(4) . . ?
C22 C23 C24 123.3(4) . . ?
C22 C23 H23 118.3 . . ?
C24 C23 H23 118.3 . . ?
O22 C24 C23 128.9(4) . . ?
O22 C24 C30 113.7(4) . . ?
C23 C24 C30 117.4(4) . . ?
C24 O22 Yb1 129.7(3) . . ?
F28B C26 F27B 104.7(7) . . ?
F29A C26 F28A 112.7(9) . . ?
F29A C26 F27A 106.2(6) . . ?
F28A C26 F27A 106.3(8) . . ?
F28B C26 F29B 105.7(11) . . ?
F27B C26 F29B 104.7(7) . . ?
F29A C26 C22 117.0(6) . . ?
F28B C26 C22 121.8(7) . . ?
F27B C26 C22 114.1(6) . . ?
F28A C26 C22 108.5(6) . . ?
F27A C26 C22 105.3(6) . . ?
F29B C26 C22 104.4(6) . . ?
F33B C30 F32B 112.9(8) . . ?
F31A C30 F33A 103.9(7) . . ?
F33B C30 F31B 102.5(8) . . ?
F32B C30 F31B 103.5(8) . . ?
F31A C30 F32A 111.9(7) . . ?
F33A C30 F32A 103.8(7) . . ?
F31A C30 C24 110.2(6) . . ?
F33B C30 C24 107.5(6) . . ?
F32B C30 C24 115.2(6) . . ?
F33A C30 C24 112.1(5) . . ?
F31B C30 C24 114.5(6) . . ?
F32A C30 C24 114.3(6) . . ?
C42 O41 Yb1 137.4(3) . . ?
O41 C42 C43 127.8(5) . . ?
O41 C42 C46 113.9(5) . . ?
C43 C42 C46 118.3(5) . . ?
C44 C43 C42 118.8(4) . . ?
C44 C43 H43 120.6 . . ?
C42 C43 H43 120.6 . . ?
O45 C44 C43 128.0(5) . . ?
O45 C44 C50 112.8(5) . . ?
C43 C44 C50 119.1(5) . . ?
C44 O45 Yb1 136.5(3) . . ?
F49A C46 F47A 115.7(10) . . ?
F49A C46 F48A 88.0(8) . . ?
F47A C46 F48A 113.1(7) . . ?
F48B C46 F47B 103.6(7) . . ?
F48B C46 F49B 120.5(7) . . ?
F47B C46 F49B 97.0(8) . . ?
F49A C46 C42 120.0(7) . . ?
F47A C46 C42 111.0(6) . . ?
F48A C46 C42 106.4(7) . . ?
F48B C46 C42 117.4(7) . . ?
F47B C46 C42 112.3(5) . . ?
F49B C46 C42 104.3(6) . . ?
F52A C50 F51A 103.6(9) . . ?
F53B C50 F51B 118.8(10) . . ?
F53B C50 F52B 105.2(6) . . ?
F51B C50 F52B 108.2(8) . . ?
F52A C50 F53A 103.3(8) . . ?
F51A C50 F53A 91.7(12) . . ?
F52A C50 C44 124.3(9) . . ?
F51A C50 C44 118.9(7) . . ?
F53B C50 C44 110.9(5) . . ?
F51B C50 C44 106.2(5) . . ?
F52B C50 C44 107.0(7) . . ?
F53A C50 C44 109.3(6) . . ?
C62 N61 C66 117.4(3) . . ?
C62 N61 Yb1 123.7(3) . . ?
C66 N61 Yb1 118.1(2) . . ?
N61 C62 C63 123.0(4) . . ?
N61 C62 H62 118.5 . . ?
C63 C62 H62 118.5 . . ?
C64 C63 C62 119.0(4) . . ?
C64 C63 H63 120.5 . . ?
C62 C63 H63 120.5 . . ?
C65 C64 C63 118.6(4) . . ?
C65 C64 H64 120.7 . . ?
C63 C64 H64 120.7 . . ?
C64 C65 C66 119.2(4) . . ?
C64 C65 H65 120.4 . . ?
C66 C65 H65 120.4 . . ?
N61 C66 C65 122.8(4) . . ?
N61 C66 C67 113.3(3) . . ?
C65 C66 C67 123.8(4) . . ?
N68 C67 C66 120.7(3) . . ?
N68 C67 S1 113.2(3) . . ?
C66 C67 S1 126.0(3) . . ?
C67 N68 C69 112.9(3) . . ?
C67 N68 Yb1 119.4(3) . . ?
C69 N68 Yb1 123.4(2) . . ?
C70 C69 N68 114.7(3) . . ?
C70 C69 C72 130.4(3) . . ?
N68 C69 C72 114.6(3) . . ?
C69 C70 C71 131.6(4) . . ?
C69 C70 S1 108.5(3) . . ?
C71 C70 S1 119.8(3) . . ?
C70 C71 H71A 109.5 . . ?
C70 C71 H71B 109.5 . . ?
H71A C71 H71B 109.5 . . ?
C70 C71 H71C 109.5 . . ?
H71A C71 H71C 109.5 . . ?
H71B C71 H71C 109.5 . . ?
N73 C72 C172 119.3(3) . . ?
N73 C72 C69 113.7(3) . . ?
C172 C72 C69 126.9(3) . . ?
C74 N73 C72 118.2(3) . . ?
C74 N73 Yb1 121.4(2) . . ?
C72 N73 Yb1 118.9(2) . . ?
N73 C74 C174 121.0(4) . . ?
N73 C74 H74 119.5 . . ?
C174 C74 H74 119.5 . . ?
C67 S1 C70 90.69(18) . . ?
O101 Yb2 O121 81.00(11) . . ?
O101 Yb2 O145 110.74(11) . . ?
O121 Yb2 O145 140.64(10) . . ?
O101 Yb2 O141 72.33(11) . . ?
O121 Yb2 O141 75.66(11) . . ?
O145 Yb2 O141 72.95(11) . . ?
O101 Yb2 O125 143.21(11) . . ?
O121 Yb2 O125 74.55(10) . . ?
O145 Yb2 O125 74.95(10) . . ?
O141 Yb2 O125 75.21(11) . . ?
O101 Yb2 O105 73.71(10) . . ?
O121 Yb2 O105 73.50(10) . . ?
O145 Yb2 O105 145.34(10) . . ?
O141 Yb2 O105 136.89(10) . . ?
O125 Yb2 O105 123.03(10) . . ?
O101 Yb2 N168 135.61(10) . . ?
O121 Yb2 N168 122.35(10) . . ?
O145 Yb2 N168 76.16(10) . . ?
O141 Yb2 N168 144.93(10) . . ?
O125 Yb2 N168 81.12(10) . . ?
O105 Yb2 N168 77.96(10) . . ?
O101 Yb2 N161 76.30(11) . . ?
O121 Yb2 N161 150.71(11) . . ?
O145 Yb2 N161 66.29(10) . . ?
O141 Yb2 N161 113.84(11) . . ?
O125 Yb2 N161 133.96(11) . . ?
O105 Yb2 N161 82.46(10) . . ?
N168 Yb2 N161 66.60(10) . . ?
C102 O101 Yb2 131.2(3) . . ?
O101 C102 C103 127.4(4) . . ?
O101 C102 C106 114.2(4) . . ?
C103 C102 C106 118.4(4) . . ?
C102 C103 C104 120.5(4) . . ?
C102 C103 H103 119.8 . . ?
C104 C103 H103 119.8 . . ?
O105 C104 C103 127.8(4) . . ?
O105 C104 C110 114.9(4) . . ?
C103 C104 C110 117.3(4) . . ?
C104 O105 Yb2 128.0(3) . . ?
F108 C106 F109 76.6(13) . . ?
F108 C106 F107 107.3(9) . . ?
F109 C106 F107 124.7(10) . . ?
F208 C106 F207 104.4(6) . . ?
F208 C106 F209 124.1(8) . . ?
F207 C106 F209 93.1(8) . . ?
F108 C106 C102 110.5(7) . . ?
F109 C106 C102 115.0(7) . . ?
F107 C106 C102 114.5(8) . . ?
F208 C106 C102 111.2(5) . . ?
F207 C106 C102 107.4(5) . . ?
F209 C106 C102 113.1(5) . . ?
C106 F108 F109 51.9(8) . . ?
C106 F109 F108 51.6(8) . . ?
F211 C110 F212 108.4(6) . . ?
F113 C110 F112 107.0(5) . . ?
F113 C110 F111 113.8(7) . . ?
F112 C110 F111 103.1(6) . . ?
F211 C110 F213 97.4(9) . . ?
F212 C110 F213 111.2(6) . . ?
F211 C110 C104 121.4(6) . . ?
F113 C110 C104 115.1(4) . . ?
F212 C110 C104 110.4(5) . . ?
F112 C110 C104 108.3(4) . . ?
F111 C110 C104 108.6(5) . . ?
F213 C110 C104 107.2(5) . . ?
C122 O121 Yb2 132.6(3) . . ?
O121 C122 C123 127.9(4) . . ?
O121 C122 C126 114.0(5) . . ?
C123 C122 C126 118.1(4) . . ?
C122 C123 C124 120.3(4) . . ?
C122 C123 H123 119.8 . . ?
C124 C123 H123 119.8 . . ?
O125 C124 C123 128.4(5) . . ?
O125 C124 C130 113.6(4) . . ?
C123 C124 C130 118.0(4) . . ?
C124 O125 Yb2 130.8(3) . . ?
F127 C126 F128 106.1(6) . . ?
F127 C126 F129 106.1(5) . . ?
F128 C126 F129 108.4(5) . . ?
F127 C126 C122 112.5(5) . . ?
F128 C126 C122 109.9(5) . . ?
F129 C126 C122 113.6(5) . . ?
F232 C130 F233 111.0(8) . . ?
F131 C130 F132 109.1(7) . . ?
F131 C130 F133 106.4(5) . . ?
F132 C130 F133 104.8(6) . . ?
F232 C130 F231 106.0(9) . . ?
F233 C130 F231 104.7(6) . . ?
F131 C130 C124 117.7(6) . . ?
F232 C130 C124 116.3(7) . . ?
F233 C130 C124 110.1(5) . . ?
F132 C130 C124 107.8(5) . . ?
F133 C130 C124 110.3(5) . . ?
F231 C130 C124 107.9(6) . . ?
C142 O141 Yb2 135.3(3) . . ?
O141 C142 C143 127.6(5) . . ?
O141 C142 C146 114.4(5) . . ?
C143 C142 C146 117.9(5) . . ?
C144 C143 C142 119.7(4) . . ?
C144 C143 H143 120.2 . . ?
C142 C143 H143 120.2 . . ?
O145 C144 C143 127.3(4) . . ?
O145 C144 C150 114.0(4) . . ?
C143 C144 C150 118.6(4) . . ?
C144 O145 Yb2 136.1(3) . . ?
F147 C146 F149 108.2(8) . . ?
F248 C146 F247 111.2(14) . . ?
F147 C146 F148 107.6(9) . . ?
F149 C146 F148 103.6(7) . . ?
F248 C146 F249 110.1(13) . . ?
F247 C146 F249 101.0(14) . . ?
F248 C146 C142 123.9(10) . . ?
F147 C146 C142 118.5(7) . . ?
F149 C146 C142 112.6(6) . . ?
F247 C146 C142 106.2(10) . . ?
F148 C146 C142 105.1(7) . . ?
F249 C146 C142 101.8(7) . . ?
F253 C150 F251 113.6(11) . . ?
F152 C150 F153 104.0(7) . . ?
F152 C150 F151 108.6(5) . . ?
F153 C150 F151 104.2(6) . . ?
F253 C150 F252 118.4(16) . . ?
F251 C150 F252 99.4(13) . . ?
F152 C150 C144 118.7(6) . . ?
F253 C150 C144 116.7(10) . . ?
F251 C150 C144 105.9(8) . . ?
F153 C150 C144 109.7(5) . . ?
F151 C150 C144 110.4(5) . . ?
F252 C150 C144 100.5(9) . . ?
C162 N161 C166 117.3(4) . . ?
C162 N161 Yb2 124.0(3) . . ?
C166 N161 Yb2 117.6(2) . . ?
N161 C162 C163 122.9(5) . . ?
N161 C162 H162 118.6 . . ?
C163 C162 H162 118.6 . . ?
C164 C163 C162 119.4(4) . . ?
C164 C163 H163 120.3 . . ?
C162 C163 H163 120.3 . . ?
C163 C164 C165 118.6(4) . . ?
C163 C164 H164 120.7 . . ?
C165 C164 H164 120.7 . . ?
C164 C165 C166 118.9(5) . . ?
C164 C165 H165 120.6 . . ?
C166 C165 H165 120.6 . . ?
N161 C166 C165 122.9(4) . . ?
N161 C166 C167 115.1(3) . . ?
C165 C166 C167 122.0(4) . . ?
N168 C167 C166 122.4(3) . . ?
N168 C167 S2 114.0(3) . . ?
C166 C167 S2 123.5(3) . . ?
C167 N168 C169 111.2(3) . . ?
C167 N168 Yb2 117.5(2) . . ?
C169 N168 Yb2 131.1(2) . . ?
C170 C169 N168 115.1(3) . . ?
C170 C169 C172 126.9(3) . . ?
N168 C169 C172 117.8(3) . . ?
C169 C170 C171 130.3(4) . . ?
C169 C170 S2 109.1(3) . . ?
C171 C170 S2 120.7(3) . . ?
C170 C171 H17A 109.5 . . ?
C170 C171 H17B 109.5 . . ?
H17A C171 H17B 109.5 . . ?
C170 C171 H17C 109.5 . . ?
H17A C171 H17C 109.5 . . ?
H17B C171 H17C 109.5 . . ?
N173 C172 C72 121.7(3) . . ?
N173 C172 C169 113.4(3) . . ?
C72 C172 C169 124.9(3) . . ?
C174 N173 C172 117.1(3) . . ?
N173 C174 C74 121.8(4) . . ?
N173 C174 H174 119.1 . . ?
C74 C174 H174 119.1 . . ?
C167 S2 C170 90.55(18) . . ?

loop_
_geom_bond_atom_site_label_1
_geom_bond_atom_site_label_2
_geom_bond_distance
_geom_bond_site_symmetry_2
_geom_bond_publ_flag
Yb1 O22 2.295(3) . ?
Yb1 O21 2.297(3) . ?
Yb1 O41 2.339(3) . ?
Yb1 O5 2.348(3) . ?
Yb1 O45 2.362(3) . ?
Yb1 O1 2.366(3) . ?
Yb1 N68 2.426(3) . ?
Yb1 N61 2.542(3) . ?
Yb1 N73 2.581(3) . ?
O1 C2 1.242(5) . ?
C2 C3 1.395(6) . ?
C2 C6 1.533(6) . ?
C3 C4 1.389(5) . ?
C3 H3 0.9500 . ?
C4 O5 1.246(5) . ?
C4 C10 1.531(6) . ?
C6 F7A 1.27(2) . ?
C6 F9B 1.285(11) . ?
C6 F8A 1.336(14) . ?
C6 F7B 1.358(14) . ?
C6 F8B 1.375(11) . ?
C6 F9A 1.432(15) . ?
C10 F12 1.335(5) . ?
C10 F11 1.339(5) . ?
C10 F13 1.340(5) . ?
O21 C22 1.249(5) . ?
C22 C23 1.385(7) . ?
C22 C26 1.531(7) . ?
C23 C24 1.392(7) . ?
C23 H23 0.9500 . ?
C24 O22 1.256(5) . ?
C24 C30 1.521(7) . ?
C26 F29A 1.278(15) . ?
C26 F28B 1.282(15) . ?
C26 F27B 1.351(15) . ?
C26 F28A 1.358(13) . ?
C26 F27A 1.402(14) . ?
C26 F29B 1.405(17) . ?
C30 F31A 1.293(12) . ?
C30 F33B 1.312(15) . ?
C30 F32B 1.323(13) . ?
C30 F33A 1.343(12) . ?
C30 F31B 1.350(14) . ?
C30 F32A 1.351(11) . ?
O41 C42 1.245(5) . ?
C42 C43 1.385(8) . ?
C42 C46 1.526(8) . ?
C43 C44 1.380(8) . ?
C43 H43 0.9500 . ?
C44 O45 1.243(6) . ?
C44 C50 1.535(7) . ?
C46 F49A 1.257(14) . ?
C46 F47A 1.287(16) . ?
C46 F48A 1.363(12) . ?
C46 F48B 1.367(11) . ?
C46 F47B 1.400(14) . ?
C46 F49B 1.401(13) . ?
C50 F52A 1.262(14) . ?
C50 F51A 1.273(18) . ?
C50 F53B 1.297(11) . ?
C50 F51B 1.375(14) . ?
C50 F52B 1.394(12) . ?
C50 F53A 1.446(17) . ?
N61 C62 1.337(5) . ?
N61 C66 1.351(5) . ?
C62 C63 1.387(6) . ?
C62 H62 0.9500 . ?
C63 C64 1.383(6) . ?
C63 H63 0.9500 . ?
C64 C65 1.378(6) . ?
C64 H64 0.9500 . ?
C65 C66 1.381(5) . ?
C65 H65 0.9500 . ?
C66 C67 1.470(5) . ?
C67 N68 1.299(5) . ?
C67 S1 1.717(4) . ?
N68 C69 1.377(5) . ?
C69 C70 1.370(5) . ?
C69 C72 1.476(5) . ?
C70 C71 1.497(5) . ?
C70 S1 1.736(4) . ?
C71 H71A 0.9800 . ?
C71 H71B 0.9800 . ?
C71 H71C 0.9800 . ?
C72 N73 1.356(5) . ?
C72 C172 1.395(5) . ?
N73 C74 1.332(5) . ?
C74 C174 1.389(6) . ?
C74 H74 0.9500 . ?
Yb2 O101 2.284(3) . ?
Yb2 O121 2.290(3) . ?
Yb2 O145 2.290(3) . ?
Yb2 O141 2.298(3) . ?
Yb2 O125 2.303(3) . ?
Yb2 O105 2.313(3) . ?
Yb2 N168 2.466(3) . ?
Yb2 N161 2.532(3) . ?
O101 C102 1.247(5) . ?
C102 C103 1.388(7) . ?
C102 C106 1.540(7) . ?
C103 C104 1.392(6) . ?
C103 H103 0.9500 . ?
C104 O105 1.255(5) . ?
C104 C110 1.526(6) . ?
C106 F108 1.308(17) . ?
C106 F109 1.313(16) . ?
C106 F107 1.323(19) . ?
C106 F208 1.335(11) . ?
C106 F207 1.352(12) . ?
C106 F209 1.355(10) . ?
F108 F109 1.62(3) . ?
C110 F211 1.273(16) . ?
C110 F113 1.310(9) . ?
C110 F212 1.321(12) . ?
C110 F112 1.374(10) . ?
C110 F111 1.378(13) . ?
C110 F213 1.388(12) . ?
O121 C122 1.247(5) . ?
C122 C123 1.395(7) . ?
C122 C126 1.528(7) . ?
C123 C124 1.396(7) . ?
C123 H123 0.9500 . ?
C124 O125 1.259(5) . ?
C124 C130 1.542(7) . ?
C126 F127 1.306(7) . ?
C126 F128 1.313(7) . ?
C126 F129 1.322(7) . ?
C130 F131 1.288(10) . ?
C130 F232 1.291(17) . ?
C130 F233 1.297(12) . ?
C130 F132 1.355(12) . ?
C130 F133 1.365(10) . ?
C130 F231 1.399(14) . ?
O141 C142 1.246(6) . ?
C142 C143 1.395(8) . ?
C142 C146 1.535(8) . ?
C143 C144 1.390(7) . ?
C143 H143 0.9500 . ?
C144 O145 1.249(5) . ?
C144 C150 1.516(7) . ?
C146 F248 1.20(2) . ?
C146 F147 1.290(13) . ?
C146 F149 1.324(11) . ?
C146 F247 1.37(3) . ?
C146 F148 1.430(13) . ?
C146 F249 1.49(2) . ?
C150 F152 1.290(9) . ?
C150 F253 1.30(4) . ?
C150 F251 1.31(2) . ?
C150 F153 1.347(14) . ?
C150 F151 1.359(10) . ?
C150 F252 1.46(2) . ?
N161 C162 1.339(5) . ?
N161 C166 1.346(5) . ?
C162 C163 1.383(7) . ?
C162 H162 0.9500 . ?
C163 C164 1.374(8) . ?
C163 H163 0.9500 . ?
C164 C165 1.381(7) . ?
C164 H164 0.9500 . ?
C165 C166 1.385(6) . ?
C165 H165 0.9500 . ?
C166 C167 1.469(5) . ?
C167 N168 1.309(5) . ?
C167 S2 1.717(4) . ?
N168 C169 1.387(5) . ?
C169 C170 1.370(5) . ?
C169 C172 1.475(5) . ?
C170 C171 1.496(5) . ?
C170 S2 1.721(4) . ?
C171 H17A 0.9800 . ?
C171 H17B 0.9800 . ?
C171 H17C 0.9800 . ?
C172 N173 1.350(5) . ?
N173 C174 1.326(5) . ?
C174 H174 0.9500 . ?

loop_
_geom_torsion_atom_site_label_1
_geom_torsion_atom_site_label_2
_geom_torsion_atom_site_label_3
_geom_torsion_atom_site_label_4
_geom_torsion
_geom_torsion_site_symmetry_1
_geom_torsion_site_symmetry_2
_geom_torsion_site_symmetry_3
_geom_torsion_site_symmetry_4
_geom_torsion_publ_flag
Yb1 O1 C2 C3 -27.2(7) . . . . ?
Yb1 O1 C2 C6 151.7(3) . . . . ?
O1 C2 C3 C4 0.6(7) . . . . ?
C6 C2 C3 C4 -178.3(4) . . . . ?
C2 C3 C4 O5 4.4(7) . . . . ?
C2 C3 C4 C10 -172.5(4) . . . . ?
C3 C4 O5 Yb1 18.1(6) . . . . ?
C10 C4 O5 Yb1 -164.9(3) . . . . ?
O1 C2 C6 F7A 21.3(11) . . . . ?
C3 C2 C6 F7A -159.7(9) . . . . ?
O1 C2 C6 F9B 160.7(6) . . . . ?
C3 C2 C6 F9B -20.3(8) . . . . ?
O1 C2 C6 F8A -106.4(7) . . . . ?
C3 C2 C6 F8A 72.7(8) . . . . ?
O1 C2 C6 F7B 33.9(8) . . . . ?
C3 C2 C6 F7B -147.0(7) . . . . ?
O1 C2 C6 F8B -79.7(6) . . . . ?
C3 C2 C6 F8B 99.3(6) . . . . ?
O1 C2 C6 F9A 139.4(6) . . . . ?
C3 C2 C6 F9A -41.5(7) . . . . ?
O5 C4 C10 F12 -82.4(4) . . . . ?
C3 C4 C10 F12 94.9(4) . . . . ?
O5 C4 C10 F11 156.4(4) . . . . ?
C3 C4 C10 F11 -26.3(5) . . . . ?
O5 C4 C10 F13 35.8(5) . . . . ?
C3 C4 C10 F13 -146.9(4) . . . . ?
Yb1 O21 C22 C23 6.1(8) . . . . ?
Yb1 O21 C22 C26 -173.4(4) . . . . ?
O21 C22 C23 C24 -2.8(10) . . . . ?
C26 C22 C23 C24 176.7(5) . . . . ?
C22 C23 C24 O22 -2.3(9) . . . . ?
C22 C23 C24 C30 178.1(5) . . . . ?
C23 C24 O22 Yb1 3.1(8) . . . . ?
C30 C24 O22 Yb1 -177.2(3) . . . . ?
O21 C22 C26 F29A -46.0(9) . . . . ?
C23 C22 C26 F29A 134.5(8) . . . . ?
O21 C22 C26 F28B 173.8(11) . . . . ?
C23 C22 C26 F28B -5.7(13) . . . . ?
O21 C22 C26 F27B 46.7(10) . . . . ?
C23 C22 C26 F27B -132.8(8) . . . . ?
O21 C22 C26 F28A -174.9(9) . . . . ?
C23 C22 C26 F28A 5.6(11) . . . . ?
O21 C22 C26 F27A 71.6(7) . . . . ?
C23 C22 C26 F27A -107.9(7) . . . . ?
O21 C22 C26 F29B -67.0(8) . . . . ?
C23 C22 C26 F29B 113.4(7) . . . . ?
O22 C24 C30 F31A -71.3(8) . . . . ?
C23 C24 C30 F31A 108.4(8) . . . . ?
O22 C24 C30 F33B 77.6(8) . . . . ?
C23 C24 C30 F33B -102.7(8) . . . . ?
O22 C24 C30 F32B -155.5(8) . . . . ?
C23 C24 C30 F32B 24.2(10) . . . . ?
O22 C24 C30 F33A 44.0(8) . . . . ?
C23 C24 C30 F33A -136.4(7) . . . . ?
O22 C24 C30 F31B -35.6(10) . . . . ?
C23 C24 C30 F31B 144.1(8) . . . . ?
O22 C24 C30 F32A 161.8(7) . . . . ?
C23 C24 C30 F32A -18.6(9) . . . . ?
Yb1 O41 C42 C43 6.3(8) . . . . ?
Yb1 O41 C42 C46 -174.9(4) . . . . ?
O41 C42 C43 C44 5.0(8) . . . . ?
C46 C42 C43 C44 -173.7(5) . . . . ?
C42 C43 C44 O45 -4.2(8) . . . . ?
C42 C43 C44 C50 173.5(5) . . . . ?
C43 C44 O45 Yb1 -7.7(8) . . . . ?
C50 C44 O45 Yb1 174.4(3) . . . . ?
O41 C42 C46 F49A 86.6(9) . . . . ?
C43 C42 C46 F49A -94.5(9) . . . . ?
O41 C42 C46 F47A -52.6(9) . . . . ?
C43 C42 C46 F47A 126.3(8) . . . . ?
O41 C42 C46 F48A -176.0(7) . . . . ?
C43 C42 C46 F48A 2.9(9) . . . . ?
O41 C42 C46 F48B -148.7(7) . . . . ?
C43 C42 C46 F48B 30.2(9) . . . . ?
O41 C42 C46 F47B -28.7(8) . . . . ?
C43 C42 C46 F47B 150.2(7) . . . . ?
O41 C42 C46 F49B 75.2(7) . . . . ?
C43 C42 C46 F49B -105.9(7) . . . . ?
O45 C44 C50 F52A -161.5(10) . . . . ?
C43 C44 C50 F52A 20.4(12) . . . . ?
O45 C44 C50 F51A 64.0(13) . . . . ?
C43 C44 C50 F51A -114.1(12) . . . . ?
O45 C44 C50 F53B -67.3(8) . . . . ?
C43 C44 C50 F53B 114.5(8) . . . . ?
O45 C44 C50 F51B 63.1(9) . . . . ?
C43 C44 C50 F51B -115.0(8) . . . . ?
O45 C44 C50 F52B 178.4(6) . . . . ?
C43 C44 C50 F52B 0.3(8) . . . . ?
O45 C44 C50 F53A -39.3(8) . . . . ?
C43 C44 C50 F53A 142.6(8) . . . . ?
C66 N61 C62 C63 0.4(6) . . . . ?
Yb1 N61 C62 C63 169.7(3) . . . . ?
N61 C62 C63 C64 -0.5(7) . . . . ?
C62 C63 C64 C65 0.6(7) . . . . ?
C63 C64 C65 C66 -0.7(7) . . . . ?
C62 N61 C66 C65 -0.5(6) . . . . ?
Yb1 N61 C66 C65 -170.4(3) . . . . ?
C62 N61 C66 C67 178.9(4) . . . . ?
Yb1 N61 C66 C67 9.0(4) . . . . ?
C64 C65 C66 N61 0.7(6) . . . . ?
C64 C65 C66 C67 -178.7(4) . . . . ?
N61 C66 C67 N68 6.0(5) . . . . ?
C65 C66 C67 N68 -174.6(4) . . . . ?
N61 C66 C67 S1 -168.5(3) . . . . ?
C65 C66 C67 S1 10.9(6) . . . . ?
C66 C67 N68 C69 -176.5(3) . . . . ?
S1 C67 N68 C69 -1.3(4) . . . . ?
C66 C67 N68 Yb1 -19.0(5) . . . . ?
S1 C67 N68 Yb1 156.18(17) . . . . ?
C67 N68 C69 C70 2.6(5) . . . . ?
Yb1 N68 C69 C70 -153.9(3) . . . . ?
C67 N68 C69 C72 177.3(3) . . . . ?
Yb1 N68 C69 C72 20.9(4) . . . . ?
N68 C69 C70 C71 173.3(4) . . . . ?
C72 C69 C70 C71 -0.4(7) . . . . ?
N68 C69 C70 S1 -2.6(4) . . . . ?
C72 C69 C70 S1 -176.3(3) . . . . ?
C70 C69 C72 N73 147.0(4) . . . . ?
N68 C69 C72 N73 -26.7(4) . . . . ?
C70 C69 C72 C172 -32.5(6) . . . . ?
N68 C69 C72 C172 153.8(4) . . . . ?
C172 C72 N73 C74 6.9(5) . . . . ?
C69 C72 N73 C74 -172.7(3) . . . . ?
C172 C72 N73 Yb1 -159.3(3) . . . . ?
C69 C72 N73 Yb1 21.2(4) . . . . ?
C72 N73 C74 C174 1.7(6) . . . . ?
Yb1 N73 C74 C174 167.5(3) . . . . ?
N68 C67 S1 C70 -0.1(3) . . . . ?
C66 C67 S1 C70 174.8(4) . . . . ?
C69 C70 S1 C67 1.5(3) . . . . ?
C71 C70 S1 C67 -174.9(3) . . . . ?
Yb2 O101 C102 C103 19.8(7) . . . . ?
Yb2 O101 C102 C106 -160.1(3) . . . . ?
O101 C102 C103 C104 4.5(8) . . . . ?
C106 C102 C103 C104 -175.7(5) . . . . ?
C102 C103 C104 O105 1.4(7) . . . . ?
C102 C103 C104 C110 -176.8(4) . . . . ?
C103 C104 O105 Yb2 -29.7(6) . . . . ?
C110 C104 O105 Yb2 148.5(3) . . . . ?
O101 C102 C106 F108 84.7(10) . . . . ?
C103 C102 C106 F108 -95.1(10) . . . . ?
O101 C102 C106 F109 169.0(9) . . . . ?
C103 C102 C106 F109 -10.8(11) . . . . ?
O101 C102 C106 F107 -36.5(10) . . . . ?
C103 C102 C106 F107 143.6(9) . . . . ?
O101 C102 C106 F208 55.1(8) . . . . ?
C103 C102 C106 F208 -124.8(7) . . . . ?
O101 C102 C106 F207 -58.6(7) . . . . ?
C103 C102 C106 F207 121.6(7) . . . . ?
O101 C102 C106 F209 -159.8(7) . . . . ?
C103 C102 C106 F209 20.3(9) . . . . ?
F107 C106 F108 F109 -122.6(10) . . . . ?
C102 C106 F108 F109 112.0(8) . . . . ?
F107 C106 F109 F108 101.9(12) . . . . ?
C102 C106 F109 F108 -106.6(9) . . . . ?
O105 C104 C110 F211 169.8(9) . . . . ?
C103 C104 C110 F211 -11.8(10) . . . . ?
O105 C104 C110 F113 33.2(7) . . . . ?
C103 C104 C110 F113 -148.4(6) . . . . ?
O105 C104 C110 F212 -61.8(7) . . . . ?
C103 C104 C110 F212 116.6(7) . . . . ?
O105 C104 C110 F112 -86.5(6) . . . . ?
C103 C104 C110 F112 91.9(6) . . . . ?
O105 C104 C110 F111 162.1(6) . . . . ?
C103 C104 C110 F111 -19.5(8) . . . . ?
O105 C104 C110 F213 59.5(7) . . . . ?
C103 C104 C110 F213 -122.1(7) . . . . ?
Yb2 O121 C122 C123 14.7(8) . . . . ?
Yb2 O121 C122 C126 -168.0(3) . . . . ?
O121 C122 C123 C124 3.7(8) . . . . ?
C126 C122 C123 C124 -173.5(5) . . . . ?
C122 C123 C124 O125 -1.1(8) . . . . ?
C122 C123 C124 C130 -179.5(5) . . . . ?
C123 C124 O125 Yb2 -19.2(7) . . . . ?
C130 C124 O125 Yb2 159.3(3) . . . . ?
O121 C122 C126 F127 39.9(7) . . . . ?
C123 C122 C126 F127 -142.5(6) . . . . ?
O121 C122 C126 F128 -78.1(6) . . . . ?
C123 C122 C126 F128 99.5(6) . . . . ?
O121 C122 C126 F129 160.3(5) . . . . ?
C123 C122 C126 F129 -22.0(7) . . . . ?
O125 C124 C130 F131 -167.6(6) . . . . ?
C123 C124 C130 F131 11.0(8) . . . . ?
O125 C124 C130 F232 50.4(9) . . . . ?
C123 C124 C130 F232 -130.9(8) . . . . ?
O125 C124 C130 F233 -77.0(8) . . . . ?
C123 C124 C130 F233 101.7(8) . . . . ?
O125 C124 C130 F132 68.5(7) . . . . ?
C123 C124 C130 F132 -112.8(7) . . . . ?
O125 C124 C130 F133 -45.4(6) . . . . ?
C123 C124 C130 F133 133.3(6) . . . . ?
O125 C124 C130 F231 169.3(6) . . . . ?
C123 C124 C130 F231 -12.0(8) . . . . ?
Yb2 O141 C142 C143 -10.2(9) . . . . ?
Yb2 O141 C142 C146 170.4(5) . . . . ?
O141 C142 C143 C144 -0.6(9) . . . . ?
C146 C142 C143 C144 178.8(6) . . . . ?
C142 C143 C144 O145 4.9(9) . . . . ?
C142 C143 C144 C150 -170.8(5) . . . . ?
C143 C144 O145 Yb2 1.5(8) . . . . ?
C150 C144 O145 Yb2 177.4(3) . . . . ?
O141 C142 C146 F248 37.9(16) . . . . ?
C143 C142 C146 F248 -141.5(14) . . . . ?
O141 C142 C146 F147 -175.5(9) . . . . ?
C143 C142 C146 F147 5.1(12) . . . . ?
O141 C142 C146 F149 -47.8(9) . . . . ?
C143 C142 C146 F149 132.8(7) . . . . ?
O141 C142 C146 F247 168.3(14) . . . . ?
C143 C142 C146 F247 -11.1(16) . . . . ?
O141 C142 C146 F148 64.3(8) . . . . ?
C143 C142 C146 F148 -115.1(7) . . . . ?
O141 C142 C146 F249 -86.4(9) . . . . ?
C143 C142 C146 F249 94.1(9) . . . . ?
O145 C144 C150 F152 168.4(6) . . . . ?
C143 C144 C150 F152 -15.3(9) . . . . ?
O145 C144 C150 F253 34.6(14) . . . . ?
C143 C144 C150 F253 -149.2(13) . . . . ?
O145 C144 C150 F251 -92.9(13) . . . . ?
C143 C144 C150 F251 83.3(13) . . . . ?
O145 C144 C150 F153 49.1(8) . . . . ?
C143 C144 C150 F153 -134.6(7) . . . . ?
O145 C144 C150 F151 -65.2(7) . . . . ?
C143 C144 C150 F151 111.1(7) . . . . ?
O145 C144 C150 F252 164.0(9) . . . . ?
C143 C144 C150 F252 -19.7(10) . . . . ?
C166 N161 C162 C163 0.4(7) . . . . ?
Yb2 N161 C162 C163 -167.7(4) . . . . ?
N161 C162 C163 C164 -1.6(8) . . . . ?
C162 C163 C164 C165 0.5(8) . . . . ?
C163 C164 C165 C166 1.7(7) . . . . ?
C162 N161 C166 C165 2.0(6) . . . . ?
Yb2 N161 C166 C165 170.9(3) . . . . ?
C162 N161 C166 C167 -177.9(4) . . . . ?
Yb2 N161 C166 C167 -9.1(4) . . . . ?
C164 C165 C166 N161 -3.1(7) . . . . ?
C164 C165 C166 C167 176.8(4) . . . . ?
N161 C166 C167 N168 3.8(5) . . . . ?
C165 C166 C167 N168 -176.1(4) . . . . ?
N161 C166 C167 S2 -177.0(3) . . . . ?
C165 C166 C167 S2 3.1(5) . . . . ?
C166 C167 N168 C169 179.5(3) . . . . ?
S2 C167 N168 C169 0.2(4) . . . . ?
C166 C167 N168 Yb2 3.6(4) . . . . ?
S2 C167 N168 Yb2 -175.65(15) . . . . ?
C167 N168 C169 C170 0.2(4) . . . . ?
Yb2 N168 C169 C170 175.3(2) . . . . ?
C167 N168 C169 C172 175.7(3) . . . . ?
Yb2 N168 C169 C172 -9.1(5) . . . . ?
N168 C169 C170 C171 178.0(4) . . . . ?
C172 C169 C170 C171 3.0(7) . . . . ?
N168 C169 C170 S2 -0.5(4) . . . . ?
C172 C169 C170 S2 -175.5(3) . . . . ?
N73 C72 C172 N173 -10.8(5) . . . . ?
C69 C72 C172 N173 168.7(4) . . . . ?
N73 C72 C172 C169 166.8(3) . . . . ?
C69 C72 C172 C169 -13.7(6) . . . . ?
C170 C169 C172 N173 132.2(4) . . . . ?
N168 C169 C172 N173 -42.7(5) . . . . ?
C170 C169 C172 C72 -45.5(6) . . . . ?
N168 C169 C172 C72 139.6(4) . . . . ?
C72 C172 N173 C174 5.3(6) . . . . ?
C169 C172 N173 C174 -172.5(4) . . . . ?
C172 N173 C174 C74 3.6(6) . . . . ?
N73 C74 C174 N173 -7.3(7) . . . . ?
N168 C167 S2 C170 -0.4(3) . . . . ?
C166 C167 S2 C170 -179.7(3) . . . . ?
C169 C170 S2 C167 0.5(3) . . . . ?
C171 C170 S2 C167 -178.2(3) . . . . ?
